data_1552673
loop_
_publ_author_name
'Hanthanong, Sujitra'
'Choodej, Siwattra'
'Teerawatananond, Thapong'
'Pudhom, Khanitha'

_publ_section_title
;
 Rearranged Clerodane Diterpenoids from the Stems of Tinospora baenzigeri.
;
_journal_issue 6
_journal_name_full 'Journal of natural products'
_journal_page_first 1405
_journal_page_last 1411
_journal_paper_doi 10.1021/acs.jnatprod.8b00483
_journal_volume 82
_journal_year 2019
_chemical_formula_moiety 'C40 H20 O10'
_chemical_formula_sum 'C20 H22 O6'
_chemical_formula_weight 358.38
_space_group_IT_number 19
_space_group_name_Hall 'P 2ac 2ab'
_space_group_name_H-M_alt 'P 21 21 21'
_symmetry_cell_setting orthorhombic
_symmetry_space_group_name_H-M 'P 21 21 21'
_atom_sites_solution_hydrogens geom
_atom_sites_solution_primary direct
_atom_sites_solution_secondary difmap
_audit_creation_method SHELXL-97
_cell_angle_alpha 90.00
_cell_angle_beta 90.00
_cell_angle_gamma 90.00
_cell_formula_units_Z 4
_cell_length_a 6.8330(3)
_cell_length_b 13.3504(5)
_cell_length_c 19.1573(9)
_cell_measurement_reflns_used 0
_cell_measurement_temperature 293(2)
_cell_measurement_theta_max 0
_cell_measurement_theta_min 0
_cell_volume 1747.59(13)
_computing_cell_refinement 'Bruker SAINT'
_computing_data_collection 'Bruker APEXII'
_computing_data_reduction 'Bruker SAINT'
_computing_molecular_graphics 'Ortep-3 for Windows (Farrugia, 1997)'
_computing_publication_material 'WinGX publication routines (Farrugia, 1999)'
_computing_structure_refinement 'SHELXL-97 (Sheldrick, 2008)'
_computing_structure_solution 'SHELXS-97 (Sheldrick, 2008)'
_diffrn_ambient_temperature 293(2)
_diffrn_measured_fraction_theta_full 0.995
_diffrn_measured_fraction_theta_max 0.995
_diffrn_radiation_monochromator graphite
_diffrn_radiation_source 'fine-focus sealed tube'
_diffrn_radiation_type MoK\a
_diffrn_radiation_wavelength 0.71073
_diffrn_reflns_av_R_equivalents 0.0215
_diffrn_reflns_av_sigmaI/netI 0.0303
_diffrn_reflns_limit_h_max 9
_diffrn_reflns_limit_h_min -9
_diffrn_reflns_limit_k_max 18
_diffrn_reflns_limit_k_min -9
_diffrn_reflns_limit_l_max 11
_diffrn_reflns_limit_l_min -26
_diffrn_reflns_number 8585
_diffrn_reflns_theta_full 29.54
_diffrn_reflns_theta_max 29.54
_diffrn_reflns_theta_min 2.62
_exptl_absorpt_coefficient_mu 0.100
_exptl_crystal_colour colourless
_exptl_crystal_density_diffrn 1.362
_exptl_crystal_density_method 'not measured'
_exptl_crystal_description prism
_exptl_crystal_F_000 760
_exptl_crystal_size_max 0.52
_exptl_crystal_size_mid 0.48
_exptl_crystal_size_min 0.42
_refine_diff_density_max 0.223
_refine_diff_density_min -0.317
_refine_diff_density_rms 0.087
_refine_ls_abs_structure_details 'Flack H D (1983), Acta Cryst. A39, 876-881'
_refine_ls_abs_structure_Flack 0.1(8)
_refine_ls_extinction_method none
_refine_ls_goodness_of_fit_ref 0.945
_refine_ls_hydrogen_treatment mixed
_refine_ls_matrix_type full
_refine_ls_number_parameters 238
_refine_ls_number_reflns 4821
_refine_ls_number_restraints 260
_refine_ls_restrained_S_all 0.920
_refine_ls_R_factor_all 0.0468
_refine_ls_R_factor_gt 0.0418
_refine_ls_shift/su_max 0.001
_refine_ls_shift/su_mean 0.000
_refine_ls_structure_factor_coef Fsqd
_refine_ls_weighting_details 'calc w=1/[\s^2^(Fo^2^)+(0.0796P)^2^+0.1537P] where P=(Fo^2^+2Fc^2^)/3'
_refine_ls_weighting_scheme calc
_refine_ls_wR_factor_gt 0.1068
_refine_ls_wR_factor_ref 0.1119
_reflns_number_gt 4392
_reflns_number_total 4821
_reflns_threshold_expression >2\s(I)
_cod_data_source_file np8b00483_si_003.cif
_cod_data_source_block 561580_0m
_cod_database_code 1552673

loop_
_symmetry_equiv_pos_as_xyz
'x, y, z'
'-x+1/2, -y, z+1/2'
'x+1/2, -y+1/2, -z'
'-x, y+1/2, -z+1/2'

loop_
_atom_site_label
_atom_site_type_symbol
_atom_site_fract_x
_atom_site_fract_y
_atom_site_fract_z
_atom_site_U_iso_or_equiv
_atom_site_adp_type
_atom_site_occupancy
_atom_site_symmetry_multiplicity
_atom_site_calc_flag
_atom_site_refinement_flags
C1 C 0.1511(2) 1.11208(10) 0.85080(7) 0.0321(3) Uani 1 1 d U
C2 C 0.2035(2) 1.00480(9) 0.84182(6) 0.0246(2) Uani 1 1 d U
C3 C 0.36591(19) 0.96447(9) 0.88757(6) 0.0225(2) Uani 1 1 d U
C4 C 0.3091(2) 0.99475(9) 0.96271(6) 0.0270(3) Uani 1 1 d U
H4A H 0.1855 0.9635 0.9748 0.032 Uiso 1 1 calc R
H4B H 0.4077 0.9702 0.9949 0.032 Uiso 1 1 calc R
C5 C 0.2905(2) 1.10813(10) 0.97077(7) 0.0302(3) Uani 1 1 d U
H5 H 0.4225 1.1365 0.9735 0.036 Uiso 1 1 calc R
C6 C 0.0887(2) 0.94967(10) 0.80069(7) 0.0281(3) Uani 1 1 d U
H6 H -0.0043 0.9822 0.7734 0.034 Uiso 1 1 calc R
C7 C 0.1025(2) 0.83733(10) 0.79635(6) 0.0252(2) Uani 1 1 d U
H7A H 0.1834 0.8189 0.7568 0.030 Uiso 1 1 calc R
H7B H -0.0270 0.8095 0.7890 0.030 Uiso 1 1 calc R
C8 C 0.19121(18) 0.79277(9) 0.86367(6) 0.0203(2) Uani 1 1 d U
C9 C 0.38387(18) 0.84860(8) 0.88043(6) 0.0206(2) Uani 1 1 d U
H9 H 0.4333 0.8226 0.9249 0.025 Uiso 1 1 calc R
C10 C 0.5218(2) 0.81106(10) 0.82215(8) 0.0294(3) Uani 1 1 d U
H10A H 0.6568 0.8130 0.8378 0.035 Uiso 1 1 calc R
H10B H 0.5094 0.8528 0.7809 0.035 Uiso 1 1 calc R
C11 C 0.4599(2) 0.70209(10) 0.80550(7) 0.0281(3) Uani 1 1 d U
H11 H 0.4394 0.6926 0.7553 0.034 Uiso 1 1 calc R
C12 C 0.26829(19) 0.68610(9) 0.84675(6) 0.0229(2) Uani 1 1 d U
C13 C 0.3397(2) 0.62973(10) 0.91247(7) 0.0293(3) Uani 1 1 d U
C14 C 0.5960(2) 0.62198(12) 0.83526(9) 0.0387(3) Uani 1 1 d U
H14A H 0.5865 0.5606 0.8084 0.046 Uiso 1 1 calc R
H14B H 0.7308 0.6448 0.8346 0.046 Uiso 1 1 calc R
C15 C 0.1811(3) 1.13845(10) 1.03478(7) 0.0346(3) Uani 1 1 d U
C16 C -0.0182(3) 1.11745(13) 1.05162(9) 0.0462(4) Uani 1 1 d U
H16 H -0.1083 1.0829 1.0243 0.055 Uiso 1 1 calc R
C17 C -0.0492(4) 1.15791(14) 1.11508(11) 0.0581(5) Uani 1 1 d U
H17 H -0.1673 1.1548 1.1391 0.070 Uiso 1 1 calc R
C19 C 0.2524(4) 1.19107(15) 1.08912(10) 0.0558(5) Uani 1 1 d U
H19 H 0.3796 1.2156 1.0920 0.067 Uiso 1 1 calc R
C21 C 0.5628(2) 1.01490(11) 0.86861(9) 0.0362(3) Uani 1 1 d U
H21A H 0.5955 0.9997 0.8210 0.054 Uiso 1 1 calc R
H21B H 0.6638 0.9901 0.8989 0.054 Uiso 1 1 calc R
H21C H 0.5513 1.0861 0.8742 0.054 Uiso 1 1 calc R
C22 C 0.0375(2) 0.79318(10) 0.92197(7) 0.0299(3) Uani 1 1 d U
H22A H -0.0285 0.8567 0.9226 0.045 Uiso 1 1 calc R
H22B H 0.1006 0.7824 0.9661 0.045 Uiso 1 1 calc R
H22C H -0.0559 0.7408 0.9138 0.045 Uiso 1 1 calc R
O1 O 0.0706(3) 1.16332(8) 0.80700(6) 0.0548(4) Uani 1 1 d U
O2 O 0.18746(19) 1.15611(7) 0.91207(5) 0.0366(3) Uani 1 1 d U
O3 O 0.13012(16) 0.61970(7) 0.81670(5) 0.0342(2) Uani 1 1 d U
H3 H 0.0944 0.6417 0.7788 0.051 Uiso 1 1 calc R
O4 O 0.24716(19) 0.60668(9) 0.96285(6) 0.0430(3) Uani 1 1 d U
O5 O 0.53025(17) 0.60605(8) 0.90624(6) 0.0389(3) Uani 1 1 d U
O6 O 0.1136(3) 1.20358(12) 1.13927(7) 0.0718(5) Uani 1 1 d U

loop_
_atom_site_aniso_label
_atom_site_aniso_U_11
_atom_site_aniso_U_22
_atom_site_aniso_U_33
_atom_site_aniso_U_23
_atom_site_aniso_U_13
_atom_site_aniso_U_12
C1 0.0461(8) 0.0260(6) 0.0243(6) 0.0025(5) -0.0081(6) 0.0037(6)
C2 0.0329(6) 0.0242(5) 0.0169(5) 0.0027(4) -0.0024(5) 0.0041(5)
C3 0.0257(5) 0.0223(5) 0.0194(5) 0.0014(4) -0.0043(4) -0.0005(4)
C4 0.0387(7) 0.0233(5) 0.0189(5) -0.0001(4) -0.0070(5) 0.0010(5)
C5 0.0415(7) 0.0258(6) 0.0233(6) -0.0014(4) -0.0098(5) -0.0003(5)
C6 0.0327(6) 0.0298(6) 0.0217(5) 0.0013(5) -0.0075(5) 0.0065(5)
C7 0.0266(6) 0.0285(6) 0.0205(5) -0.0046(4) -0.0068(4) 0.0025(5)
C8 0.0212(5) 0.0232(5) 0.0166(5) -0.0016(4) -0.0021(4) -0.0001(4)
C9 0.0211(5) 0.0219(5) 0.0189(5) 0.0002(4) -0.0031(4) 0.0004(4)
C10 0.0251(6) 0.0307(6) 0.0325(6) -0.0008(5) 0.0063(5) 0.0008(5)
C11 0.0308(6) 0.0307(6) 0.0229(6) -0.0038(5) 0.0030(5) 0.0051(5)
C12 0.0268(6) 0.0230(5) 0.0188(5) -0.0021(4) -0.0044(5) 0.0002(4)
C13 0.0387(7) 0.0242(5) 0.0251(6) 0.0004(4) -0.0081(5) -0.0001(5)
C14 0.0369(7) 0.0367(7) 0.0424(8) -0.0033(6) 0.0015(6) 0.0115(6)
C15 0.0565(9) 0.0215(6) 0.0258(6) -0.0032(4) -0.0051(6) 0.0031(6)
C16 0.0591(10) 0.0380(8) 0.0415(8) -0.0016(7) 0.0014(8) 0.0052(8)
C17 0.0837(15) 0.0476(10) 0.0430(9) 0.0054(8) 0.0166(10) 0.0224(10)
C19 0.0772(13) 0.0536(10) 0.0366(8) -0.0164(8) -0.0074(9) -0.0012(10)
C21 0.0319(7) 0.0327(7) 0.0440(8) 0.0018(6) 0.0020(6) -0.0087(5)
C22 0.0283(6) 0.0337(6) 0.0276(6) -0.0037(5) 0.0064(5) -0.0033(5)
O1 0.0956(12) 0.0323(5) 0.0363(6) 0.0008(4) -0.0277(7) 0.0195(6)
O2 0.0606(7) 0.0233(4) 0.0257(5) -0.0006(4) -0.0103(5) 0.0064(4)
O3 0.0410(6) 0.0294(5) 0.0320(5) -0.0051(4) -0.0137(4) -0.0062(4)
O4 0.0554(7) 0.0429(6) 0.0307(5) 0.0114(4) -0.0004(5) -0.0018(5)
O5 0.0401(6) 0.0388(5) 0.0377(5) 0.0051(4) -0.0104(5) 0.0096(5)
O6 0.1127(14) 0.0672(9) 0.0356(7) -0.0211(6) 0.0007(8) 0.0139(10)

loop_
_atom_type_symbol
_atom_type_description
_atom_type_scat_dispersion_real
_atom_type_scat_dispersion_imag
_atom_type_scat_source
C C 0.0033 0.0016 'International Tables Vol C Tables 4.2.6.8 and 6.1.1.4'
H H 0.0000 0.0000 'International Tables Vol C Tables 4.2.6.8 and 6.1.1.4'
O O 0.0106 0.0060 'International Tables Vol C Tables 4.2.6.8 and 6.1.1.4'

loop_
_geom_angle_atom_site_label_1
_geom_angle_atom_site_label_2
_geom_angle_atom_site_label_3
_geom_angle
O1 C1 O2 116.33(12)
O1 C1 C2 124.89(13)
O2 C1 C2 118.73(11)
C6 C2 C1 117.27(12)
C6 C2 C3 125.27(12)
C1 C2 C3 116.92(11)
C2 C3 C4 105.22(10)
C2 C3 C21 110.28(10)
C4 C3 C21 108.86(11)
C2 C3 C9 111.12(10)
C4 C3 C9 111.20(9)
C21 C3 C9 110.05(11)
C5 C4 C3 112.01(10)
C5 C4 H4A 109.2
C3 C4 H4A 109.2
C5 C4 H4B 109.2
C3 C4 H4B 109.2
H4A C4 H4B 107.9
O2 C5 C15 105.66(11)
O2 C5 C4 113.19(10)
C15 C5 C4 113.21(11)
O2 C5 H5 108.2
C15 C5 H5 108.2
C4 C5 H5 108.2
C2 C6 C7 123.07(12)
C2 C6 H6 118.5
C7 C6 H6 118.5
C6 C7 C8 111.25(10)
C6 C7 H7A 109.4
C8 C7 H7A 109.4
C6 C7 H7B 109.4
C8 C7 H7B 109.4
H7A C7 H7B 108.0
C22 C8 C7 109.77(10)
C22 C8 C9 115.48(9)
C7 C8 C9 108.77(10)
C22 C8 C12 112.82(10)
C7 C8 C12 108.18(9)
C9 C8 C12 101.34(9)
C10 C9 C8 102.30(9)
C10 C9 C3 115.70(10)
C8 C9 C3 115.45(10)
C10 C9 H9 107.6
C8 C9 H9 107.6
C3 C9 H9 107.6
C9 C10 C11 106.68(10)
C9 C10 H10A 110.4
C11 C10 H10A 110.4
C9 C10 H10B 110.4
C11 C10 H10B 110.4
H10A C10 H10B 108.6
C14 C11 C12 103.20(11)
C14 C11 C10 114.50(12)
C12 C11 C10 104.84(10)
C14 C11 H11 111.3
C12 C11 H11 111.3
C10 C11 H11 111.3
O3 C12 C11 116.33(10)
O3 C12 C13 103.68(10)
C11 C12 C13 102.51(11)
O3 C12 C8 115.63(10)
C11 C12 C8 105.53(10)
C13 C12 C8 112.55(10)
O4 C13 O5 121.57(13)
O4 C13 C12 128.09(14)
O5 C13 C12 110.34(12)
O5 C14 C11 105.34(12)
O5 C14 H14A 110.7
C11 C14 H14A 110.7
O5 C14 H14B 110.7
C11 C14 H14B 110.7
H14A C14 H14B 108.8
C19 C15 C16 105.85(17)
C19 C15 C5 126.53(18)
C16 C15 C5 127.62(14)
C17 C16 C15 105.97(19)
C17 C16 H16 127.0
C15 C16 H16 127.0
C16 C17 O6 111.2(2)
C16 C17 H17 124.4
O6 C17 H17 124.4
C15 C19 O6 110.9(2)
C15 C19 H19 124.5
O6 C19 H19 124.5
C3 C21 H21A 109.5
C3 C21 H21B 109.5
H21A C21 H21B 109.5
C3 C21 H21C 109.5
H21A C21 H21C 109.5
H21B C21 H21C 109.5
C8 C22 H22A 109.5
C8 C22 H22B 109.5
H22A C22 H22B 109.5
C8 C22 H22C 109.5
H22A C22 H22C 109.5
H22B C22 H22C 109.5
C1 O2 C5 124.62(10)
C12 O3 H3 109.5
C13 O5 C14 110.43(11)
C17 O6 C19 106.06(14)

loop_
_geom_bond_atom_site_label_1
_geom_bond_atom_site_label_2
_geom_bond_distance
C1 O1 1.2141(17)
C1 O2 1.3361(16)
C1 C2 1.4865(18)
C2 C6 1.3335(19)
C2 C3 1.5129(17)
C3 C4 1.5446(17)
C3 C21 1.5478(19)
C3 C9 1.5578(16)
C4 C5 1.5268(17)
C4 H4A 0.9700
C4 H4B 0.9700
C5 O2 1.4732(16)
C5 C15 1.492(2)
C5 H5 0.9800
C6 C7 1.5051(17)
C6 H6 0.9300
C7 C8 1.5441(17)
C7 H7A 0.9700
C7 H7B 0.9700
C8 C22 1.5332(17)
C8 C9 1.5465(17)
C8 C12 1.5525(16)
C9 C10 1.5449(17)
C9 H9 0.9800
C10 C11 1.5482(19)
C10 H10A 0.9700
C10 H10B 0.9700
C11 C14 1.527(2)
C11 C12 1.5443(19)
C11 H11 0.9800
C12 O3 1.4172(15)
C12 C13 1.5458(17)
C13 O4 1.1940(19)
C13 O5 1.3455(19)
C14 O5 1.448(2)
C14 H14A 0.9700
C14 H14B 0.9700
C15 C19 1.347(2)
C15 C16 1.427(3)
C16 C17 1.347(3)
C16 H16 0.9300
C17 O6 1.351(3)
C17 H17 0.9300
C19 O6 1.360(3)
C19 H19 0.9300
C21 H21A 0.9600
C21 H21B 0.9600
C21 H21C 0.9600
C22 H22A 0.9600
C22 H22B 0.9600
C22 H22C 0.9600
O3 H3 0.8200
